data_7110687
loop_
_publ_author_name
'Bonar-Law, Richard P.'
'McGrath, Thomas D.'
'Singh, Nirmal'
'Bickley, Jamie F.'
'Steiner, Alexander'

_publ_section_title
;
 Dinuclear complexes as connectors for carboxylates. Self-assembly of a
 molecular box
;
_journal_issue 24
_journal_name_full 'Chemical Communications'
_journal_page_first 2457
_journal_paper_doi 10.1039/a906415j
_journal_year 1999
_chemical_formula_sum 'C36 H48 N2 O10 Rh2'
_chemical_formula_weight 874.58
_space_group_IT_number 146
_symmetry_cell_setting rhombohedral
_symmetry_space_group_name_Hall 'R 3'
_symmetry_space_group_name_H-M 'R 3 :H'
_atom_sites_solution_hydrogens geom
_atom_sites_solution_primary direct
_atom_sites_solution_secondary difmap
_audit_creation_method SHELXL-97
_cell_angle_alpha 90.00
_cell_angle_beta 90.00
_cell_angle_gamma 120.00
_cell_formula_units_Z 9
_cell_length_a 31.600(4)
_cell_length_b 31.600(4)
_cell_length_c 12.700(3)
_cell_measurement_temperature 213(2)
_cell_volume 10983(3)
_computing_data_collection 'IPDS (STOE, 1997)'
_computing_data_reduction 'X-RED (STOE, 1996)'
_computing_structure_refinement 'SHELXL-97 (Sheldrick, 1997)'
_computing_structure_solution 'SHELXS-97 (Sheldrick, 1990)'
_diffrn_ambient_temperature 213(2)
_diffrn_detector_area_resol_mean 6.67
_diffrn_measured_fraction_theta_full 0.333
_diffrn_measured_fraction_theta_max 0.333
_diffrn_measurement_device_type 'STOE IPDS'
_diffrn_radiation_monochromator graphite
_diffrn_radiation_source 'fine-focus sealed tube'
_diffrn_radiation_type MoK\a
_diffrn_radiation_wavelength 0.71073
_diffrn_reflns_av_R_equivalents 0.0331
_diffrn_reflns_av_sigmaI/netI 0.0260
_diffrn_reflns_limit_h_max 34
_diffrn_reflns_limit_h_min -34
_diffrn_reflns_limit_k_max 34
_diffrn_reflns_limit_k_min -34
_diffrn_reflns_limit_l_max 13
_diffrn_reflns_limit_l_min -13
_diffrn_reflns_number 19768
_diffrn_reflns_theta_full 22.48
_diffrn_reflns_theta_max 22.48
_diffrn_reflns_theta_min 3.13
_exptl_absorpt_coefficient_mu 0.720
_exptl_absorpt_correction_type none
_exptl_crystal_colour red
_exptl_crystal_density_diffrn 1.190
_exptl_crystal_density_method 'not measured'
_exptl_crystal_description cubic
_exptl_crystal_F_000 4032
_exptl_crystal_size_max 0.5
_exptl_crystal_size_mid 0.45
_exptl_crystal_size_min 0.4
_refine_diff_density_max 1.179
_refine_diff_density_min -0.614
_refine_diff_density_rms 0.141
_refine_ls_abs_structure_details 'Flack H D (1983), Acta Cryst. A39, 876-881'
_refine_ls_abs_structure_Flack 0.34(13)
_refine_ls_extinction_method none
_refine_ls_goodness_of_fit_ref 1.110
_refine_ls_hydrogen_treatment mixed
_refine_ls_matrix_type full
_refine_ls_number_parameters 211
_refine_ls_number_reflns 6376
_refine_ls_number_restraints 152
_refine_ls_restrained_S_all 1.114
_refine_ls_R_factor_all 0.0769
_refine_ls_R_factor_gt 0.0600
_refine_ls_shift/su_max 5.379
_refine_ls_shift/su_mean 0.779
_refine_ls_structure_factor_coef Fsqd
_refine_ls_weighting_details 'w=1/[\s^2^(Fo^2^)+(0.0899P)^2^+155.4622P] where P=(Fo^2^+2Fc^2^)/3'
_refine_ls_weighting_scheme calc
_refine_ls_wR_factor_gt 0.1535
_refine_ls_wR_factor_ref 0.1767
_reflns_number_gt 5500
_reflns_number_total 6376
_reflns_threshold_expression >2sigma(I)
_cod_data_source_file 906415jsup1.cif
_cod_data_source_block r3
_cod_depositor_comments
;
The following automatic conversions were performed:

'_refine_ls_weighting_scheme' value 'calc
w=1/[\s^2^(Fo^2^)+(0.0899P)^2^+155.4622P] where P=(Fo^2^+2Fc^2^)/3'
was changed to 'calc'. New tag '_refine_ls_weighting_details' was
created. The value of the new tag was set to
'w=1/[\s^2^(Fo^2^)+(0.0899P)^2^+155.4622P] where P=(Fo^2^+2Fc^2^)/3'.

Automatic conversion script
Id: cif_fix_values 3143 2015-03-26 13:38:13Z robertas 
;
_cod_original_sg_symbol_H-M R3
_cod_database_code 7110687

loop_
_symmetry_equiv_pos_as_xyz
'x, y, z'
'-y, x-y, z'
'-x+y, -x, z'
'x+2/3, y+1/3, z+1/3'
'-y+2/3, x-y+1/3, z+1/3'
'-x+y+2/3, -x+1/3, z+1/3'
'x+1/3, y+2/3, z+2/3'
'-y+1/3, x-y+2/3, z+2/3'
'-x+y+1/3, -x+2/3, z+2/3'

loop_
_atom_site_label
_atom_site_type_symbol
_atom_site_fract_x
_atom_site_fract_y
_atom_site_fract_z
_atom_site_U_iso_or_equiv
_atom_site_adp_type
_atom_site_occupancy
_atom_site_calc_flag
_atom_site_refinement_flags
Rh1 Rh 0.46189(7) 0.00015(9) 0.8027(3) 0.0422(7) Uani 1 d .
Rh2 Rh 0.53795(7) -0.00019(9) 0.8036(2) 0.0418(7) Uani 1 d .
O1 O 0.4781(6) 0.0259(6) 0.6502(13) 0.040(4) Uiso 1 d U
O2 O 0.5514(6) 0.0314(6) 0.6470(12) 0.056(4) Uiso 1 d U
O3 O 0.4994(7) 0.0707(7) 0.8580(17) 0.065(6) Uiso 1 d U
O4 O 0.5702(8) 0.0730(8) 0.8499(17) 0.060(6) Uiso 1 d U
O5 O 0.5847(9) 0.0985(8) 0.4872(19) 0.106(8) Uiso 1 d DU
O6 O 0.6230(8) 0.1780(8) 0.8330(17) 0.102(7) Uiso 1 d DU
C1 C 0.5185(12) 0.0384(7) 0.6129(14) 0.058(5) Uiso 1 d U
C2 C 0.5355(15) 0.0681(6) 0.5061(12) 0.064(4) Uiso 1 d U
C3 C 0.5145(13) 0.0302(5) 0.4188(13) 0.073(4) Uiso 1 d U
H3A H 0.5275 0.0085 0.4244 0.110 Uiso 1 calc R
H3B H 0.5233 0.0464 0.3516 0.110 Uiso 1 calc R
H3C H 0.4796 0.0119 0.4250 0.110 Uiso 1 calc R
C4 C 0.5112(8) 0.1016(7) 0.4939(17) 0.038(5) Uiso 1 d U
H4A H 0.5235 0.1262 0.5477 0.057 Uiso 1 calc R
H4B H 0.4764 0.0817 0.5008 0.057 Uiso 1 calc R
H4C H 0.5190 0.1169 0.4259 0.057 Uiso 1 calc R
C5 C 0.5993(9) 0.1378(8) 0.6625(19) 0.091(6) Uiso 1 d DU
H5 H 0.5660 0.1222 0.6774 0.109 Uiso 1 calc R
C6 C 0.6168(8) 0.1318(6) 0.5659(16) 0.073(5) Uiso 1 d DU
C7 C 0.6656(10) 0.1566(9) 0.550(2) 0.111(8) Uiso 1 d DU
H7 H 0.6766 0.1532 0.4843 0.134 Uiso 1 calc R
C8 C 0.7017(12) 0.1875(11) 0.624(2) 0.121(9) Uiso 1 d DU
H8 H 0.7347 0.2047 0.6061 0.145 Uiso 1 calc R
C9 C 0.6857(9) 0.1905(9) 0.720(2) 0.091(6) Uiso 1 d DU
H9 H 0.7079 0.2064 0.7741 0.109 Uiso 1 calc R
C10 C 0.6356(9) 0.1696(9) 0.738(2) 0.090(6) Uiso 1 d DU
C11 C 0.5750(11) 0.1519(4) 0.8738(10) 0.044(3) Uiso 1 d U
C12 C 0.5820(14) 0.1618(5) 0.9967(11) 0.069(3) Uiso 1 d U
H12A H 0.5994 0.1468 1.0253 0.103 Uiso 1 calc R
H12B H 0.5506 0.1482 1.0299 0.103 Uiso 1 calc R
H12C H 0.6002 0.1964 1.0093 0.103 Uiso 1 calc R
C13 C 0.5490(6) 0.1765(6) 0.8364(13) 0.031(4) Uiso 1 d U
H13A H 0.5460 0.1739 0.7612 0.047 Uiso 1 calc R
H13B H 0.5668 0.2104 0.8561 0.047 Uiso 1 calc R
H13C H 0.5170 0.1614 0.8675 0.047 Uiso 1 calc R
C14 C 0.5451(11) 0.0934(5) 0.8590(11) 0.041(4) Uiso 1 d U
O7 O 0.4298(6) -0.0685(5) 0.7532(13) 0.049(4) Uiso 1 d DU
O8 O 0.5004(6) -0.0721(6) 0.7575(15) 0.049(5) Uiso 1 d DU
C15 C 0.4552(7) -0.0886(6) 0.7392(12) 0.061(6) Uiso 1 d DU
C16 C 0.4312(11) -0.1380(5) 0.6932(14) 0.076(5) Uiso 1 d DU
H16A H 0.4540 -0.1498 0.6911 0.114 Uiso 1 calc R
H16B H 0.4206 -0.1369 0.6230 0.114 Uiso 1 calc R
H16C H 0.4036 -0.1596 0.7354 0.114 Uiso 1 calc R
O9 O 0.4560(5) -0.0165(5) 0.9535(11) 0.042(4) Uiso 1 d DU
O10 O 0.5223(6) -0.0272(6) 0.9523(12) 0.043(4) Uiso 1 d DU
C17 C 0.4841(6) -0.0302(5) 0.9965(12) 0.050(5) Uiso 1 d DU
C18 C 0.4742(12) -0.0490(7) 1.1069(11) 0.076(5) Uiso 1 d DU
H18A H 0.4988 -0.0565 1.1286 0.114 Uiso 1 calc R
H18B H 0.4427 -0.0779 1.1104 0.114 Uiso 1 calc R
H18C H 0.4749 -0.0245 1.1527 0.114 Uiso 1 calc R
N1 N 0.3908(5) -0.0001(7) 0.8065(18) 0.054(7) Uiso 1 d DU
C21 C 0.3852(6) 0.0364(8) 0.770(3) 0.076(9) Uiso 1 d DU
H21 H 0.4130 0.0658 0.7533 0.091 Uiso 1 calc R
C22 C 0.3409(5) 0.0328(7) 0.7561(18) 0.065(7) Uiso 1 d DU
H22 H 0.3386 0.0562 0.7163 0.079 Uiso 1 calc R
C23 C 0.2991(5) -0.0054(6) 0.8006(16) 0.042(6) Uiso 1 d DU
C24 C 0.3061(6) -0.0407(7) 0.840(2) 0.045(6) Uiso 1 d DU
H24 H 0.2792 -0.0690 0.8652 0.054 Uiso 1 calc R
C25 C 0.3508(6) -0.0370(7) 0.844(2) 0.053(7) Uiso 1 d DU
H25 H 0.3531 -0.0622 0.8761 0.063 Uiso 1 calc R
C26 C 0.2499(5) -0.0085(5) 0.7958(11) 0.051(6) Uiso 1 d DU
C27 C 0.2494(8) 0.0222(8) 0.7069(15) 0.071(5) Uiso 1 d DU
H27A H 0.2178 0.0195 0.7027 0.106 Uiso 1 calc R
H27B H 0.2562 0.0112 0.6421 0.106 Uiso 1 calc R
H27C H 0.2738 0.0557 0.7188 0.106 Uiso 1 calc R
C28 C 0.2415(10) 0.0129(11) 0.8988(17) 0.120(12) Uiso 1 d DU
H28A H 0.2100 0.0107 0.8960 0.180 Uiso 1 calc R
H28B H 0.2665 0.0466 0.9057 0.180 Uiso 1 calc R
H28C H 0.2427 -0.0052 0.9582 0.180 Uiso 1 calc R
C29 C 0.2061(6) -0.0600(6) 0.7878(18) 0.076(5) Uiso 1 d DU
H29A H 0.1766 -0.0583 0.7847 0.114 Uiso 1 calc R
H29B H 0.2052 -0.0786 0.8485 0.114 Uiso 1 calc R
H29C H 0.2089 -0.0755 0.7253 0.114 Uiso 1 calc R
N2 N 0.6095(6) 0.0029(7) 0.808(2) 0.049(7) Uiso 1 d DU
C31 C 0.6507(6) 0.0402(7) 0.774(2) 0.039(7) Uiso 1 d DU
H31 H 0.6498 0.0675 0.7498 0.046 Uiso 1 calc R
C32 C 0.6951(6) 0.0420(6) 0.7719(17) 0.043(6) Uiso 1 d DU
H32 H 0.7230 0.0700 0.7490 0.051 Uiso 1 calc R
C33 C 0.6976(5) 0.0007(7) 0.805(2) 0.043(7) Uiso 1 d DU
C34 C 0.6538(7) -0.0400(8) 0.832(3) 0.061(10) Uiso 1 d DU
H34 H 0.6525 -0.0695 0.8467 0.073 Uiso 1 calc R
C35 C 0.6113(7) -0.0367(8) 0.839(2) 0.043(8) Uiso 1 d DU
H35 H 0.5831 -0.0632 0.8654 0.051 Uiso 1 calc R
C36 C 0.7468(5) 0.0027(6) 0.8051(13) 0.042(6) Uiso 1 d DU
C37 C 0.7871(7) 0.0456(8) 0.7502(18) 0.083(6) Uiso 1 d DU
H37A H 0.8168 0.0445 0.7571 0.124 Uiso 1 calc R
H37B H 0.7914 0.0752 0.7812 0.124 Uiso 1 calc R
H37C H 0.7791 0.0446 0.6770 0.124 Uiso 1 calc R
C38 C 0.7425(12) -0.0418(11) 0.748(2) 0.157(15) Uiso 1 d DU
H38A H 0.7737 -0.0401 0.7482 0.236 Uiso 1 calc R
H38B H 0.7322 -0.0422 0.6768 0.236 Uiso 1 calc R
H38C H 0.7189 -0.0710 0.7834 0.236 Uiso 1 calc R
C39 C 0.7611(7) 0.0010(8) 0.9179(12) 0.061(5) Uiso 1 d DU
H39A H 0.7930 0.0043 0.9194 0.091 Uiso 1 calc R
H39B H 0.7379 -0.0297 0.9489 0.091 Uiso 1 calc R
H39C H 0.7616 0.0272 0.9570 0.091 Uiso 1 calc R

loop_
_atom_site_aniso_label
_atom_site_aniso_U_11
_atom_site_aniso_U_22
_atom_site_aniso_U_33
_atom_site_aniso_U_23
_atom_site_aniso_U_13
_atom_site_aniso_U_12
Rh1 0.0397(13) 0.0688(16) 0.0276(14) -0.0075(9) -0.0049(9) 0.0342(12)
Rh2 0.0386(13) 0.0702(15) 0.0270(15) -0.0028(10) -0.0009(9) 0.0350(12)

loop_
_atom_type_symbol
_atom_type_description
_atom_type_scat_dispersion_real
_atom_type_scat_dispersion_imag
_atom_type_scat_source
C C 0.0033 0.0016 'International Tables Vol C Tables 4.2.6.8 and 6.1.1.4'
H H 0.0000 0.0000 'International Tables Vol C Tables 4.2.6.8 and 6.1.1.4'
O O 0.0106 0.0060 'International Tables Vol C Tables 4.2.6.8 and 6.1.1.4'
Rh Rh -1.1178 0.9187 'International Tables Vol C Tables 4.2.6.8 and 6.1.1.4'
N N 0.0061 0.0033 'International Tables Vol C Tables 4.2.6.8 and 6.1.1.4'

loop_
_geom_angle_atom_site_label_1
_geom_angle_atom_site_label_2
_geom_angle_atom_site_label_3
_geom_angle
O7 Rh1 O1 91.4(7)
O7 Rh1 O3 175.7(7)
O1 Rh1 O3 89.9(7)
O7 Rh1 O9 95.1(6)
O1 Rh1 O9 171.6(7)
O3 Rh1 O9 83.3(7)
O7 Rh1 N1 92.3(7)
O1 Rh1 N1 94.1(7)
O3 Rh1 N1 91.8(8)
O9 Rh1 N1 91.0(6)
O7 Rh1 Rh2 87.8(5)
O1 Rh1 Rh2 87.4(5)
O3 Rh1 Rh2 88.1(6)
O9 Rh1 Rh2 87.5(4)
N1 Rh1 Rh2 178.4(5)
O10 Rh2 O8 85.1(7)
O10 Rh2 O4 94.9(8)
O8 Rh2 O4 174.9(7)
O10 Rh2 O2 175.6(6)
O8 Rh2 O2 96.8(7)
O4 Rh2 O2 82.8(7)
O10 Rh2 N2 91.4(7)
O8 Rh2 N2 93.9(8)
O4 Rh2 N2 91.3(8)
O2 Rh2 N2 92.4(7)
O10 Rh2 Rh1 88.4(4)
O8 Rh2 Rh1 88.8(5)
O4 Rh2 Rh1 86.1(6)
O2 Rh2 Rh1 87.7(5)
N2 Rh2 Rh1 177.3(6)
C1 O1 Rh1 120.1(16)
C1 O2 Rh2 114.3(15)
C14 O3 Rh1 119.9(15)
C14 O4 Rh2 120.7(17)
C2 O5 C6 122(2)
C10 O6 C11 124(2)
O1 C1 O2 129.6(18)
O1 C1 C2 121(3)
O2 C1 C2 110(3)
O5 C2 C3 109(3)
O5 C2 C1 119(3)
C3 C2 C1 105.8(14)
O5 C2 C4 105.7(13)
C3 C2 C4 107(3)
C1 C2 C4 110(3)
C6 C5 C10 117(2)
C7 C6 C5 118(2)
C7 C6 O5 120(2)
C5 C6 O5 122(2)
C6 C7 C8 126(3)
C9 C8 C7 117(3)
C8 C9 C10 120(3)
C9 C10 O6 116(2)
C9 C10 C5 122(2)
O6 C10 C5 122(2)
O6 C11 C13 107.3(11)
O6 C11 C12 104(2)
C13 C11 C12 106(2)
O6 C11 C14 118(2)
C13 C11 C14 114(2)
C12 C11 C14 106.5(11)
O3 C14 O4 123.5(15)
O3 C14 C11 120(3)
O4 C14 C11 116(3)
C15 O7 Rh1 119.4(12)
C15 O8 Rh2 114.4(13)
O7 C15 O8 129.4(16)
O7 C15 C16 118.1(17)
O8 C15 C16 112.5(16)
C17 O9 Rh1 120.8(10)
C17 O10 Rh2 117.3(12)
O9 C17 O10 124.5(14)
O9 C17 C18 119.2(16)
O10 C17 C18 116.2(16)
C25 N1 C21 114.2(12)
C25 N1 Rh1 122.1(11)
C21 N1 Rh1 123.7(11)
N1 C21 C22 123.4(15)
C21 C22 C23 120.9(14)
C24 C23 C22 113.2(10)
C24 C23 C26 123.8(11)
C22 C23 C26 122.8(11)
C23 C24 C25 122.8(13)
N1 C25 C24 124.2(14)
C27 C26 C23 109.6(11)
C27 C26 C29 110.1(13)
C23 C26 C29 115.4(12)
C27 C26 C28 106.9(14)
C23 C26 C28 109.5(14)
C29 C26 C28 105.0(13)
C31 N2 C35 116.4(12)
C31 N2 Rh2 124.2(12)
C35 N2 Rh2 119.1(11)
N2 C31 C32 125.0(14)
C31 C32 C33 119.0(13)
C34 C33 C32 116.2(11)
C34 C33 C36 124.5(13)
C32 C33 C36 119.3(12)
C33 C34 C35 119.9(15)
N2 C35 C34 123.0(15)
C37 C36 C39 109.9(13)
C37 C36 C33 115.5(12)
C39 C36 C33 108.5(13)
C37 C36 C38 104.8(14)
C39 C36 C38 107.8(14)
C33 C36 C38 110.0(15)

loop_
_geom_bond_atom_site_label_1
_geom_bond_atom_site_label_2
_geom_bond_distance
Rh1 O7 1.981(15)
Rh1 O1 2.064(17)
Rh1 O3 2.056(19)
Rh1 O9 1.969(14)
Rh1 N1 2.243(13)
Rh1 Rh2 2.4088(9)
Rh2 O10 2.029(16)
Rh2 O8 2.054(18)
Rh2 O4 2.09(2)
Rh2 O2 2.170(15)
Rh2 N2 2.213(14)
O1 C1 1.23(4)
O2 C1 1.24(4)
O3 C14 1.25(3)
O4 C14 1.25(3)
O5 C2 1.38(4)
O5 C6 1.44(3)
O6 C10 1.33(3)
O6 C11 1.41(3)
C1 C2 1.58(2)
C2 C3 1.52(2)
C2 C4 1.60(4)
C5 C6 1.40(3)
C5 C10 1.45(3)
C6 C7 1.35(3)
C7 C8 1.42(4)
C8 C9 1.35(4)
C9 C10 1.40(3)
C11 C13 1.46(4)
C11 C12 1.585(18)
C11 C14 1.615(19)
O7 C15 1.261(14)
O8 C15 1.274(14)
C15 C16 1.474(19)
O9 C17 1.291(14)
O10 C17 1.289(14)
C17 C18 1.493(19)
N1 C25 1.307(12)
N1 C21 1.334(13)
C21 C22 1.356(13)
C22 C23 1.389(13)
C23 C24 1.335(12)
C23 C26 1.508(12)
C24 C25 1.360(12)
C26 C27 1.496(13)
C26 C29 1.524(14)
C26 C28 1.557(15)
N2 C31 1.319(12)
N2 C35 1.340(13)
C31 C32 1.374(13)
C32 C33 1.412(12)
C33 C34 1.382(13)
C33 C36 1.523(12)
C34 C35 1.398(13)
C36 C37 1.489(14)
C36 C39 1.512(14)
C36 C38 1.526(15)
